data_7048971
loop_
_publ_author_name
'Suzuki, Kosuke'
'Minato, Takuo'
'Tominaga, Naoto'
'Okumo, Ichiro'
'Yonesato, Kentaro'
'Mizuno, Noritaka'
'Yamaguchi, Kazuya'

_publ_section_title
;
 Hexavacant \g-Dawson-type phosphotungstates supporting an edge-sharing
 bis(square-pyramidal)
 {O<sub>2</sub>M(\m<sub>3</sub>-O)<sub>2</sub>(\m-OAc)MO<sub>2</sub>} core
 (M = Mn<sup>2+</sup>, Co<sup>2+</sup>, Ni<sup>2+</sup>, Cu<sup>2+</sup>,
 or Zn<sup>2+</sup>).
;
_journal_issue 21
_journal_name_full 'Dalton transactions (Cambridge, England : 2003)'
_journal_page_first 7281
_journal_page_last 7289
_journal_paper_doi 10.1039/c8dt04850a
_journal_volume 48
_journal_year 2019
_chemical_formula_sum 'C54 H9 N5 O48 P2 W12 Zn2'
_chemical_formula_weight 3894.48
_space_group_crystal_system orthorhombic
_space_group_IT_number 20
_space_group_name_Hall 'C 2c 2'
_space_group_name_H-M_alt 'C 2 2 21'
_symmetry_space_group_name_Hall 'C 2c 2'
_symmetry_space_group_name_H-M 'C 2 2 21'
_atom_sites_solution_hydrogens geom
_audit_creation_method SHELXL-2014/6
_audit_update_record
;
2018-12-06 deposited with the CCDC.
2019-02-12 downloaded from the CCDC.
;
_cell_angle_alpha 90
_cell_angle_beta 90
_cell_angle_gamma 90
_cell_formula_units_Z 4
_cell_length_a 19.0793(2)
_cell_length_b 28.2796(3)
_cell_length_c 24.9170(3)
_cell_measurement_reflns_used 9439
_cell_measurement_temperature 123(2)
_cell_measurement_theta_max 29.44
_cell_measurement_theta_min 1.287
_cell_volume 13444.1(3)
_computing_cell_refinement HKL2000
_computing_data_collection 'Rigaku CrystalClear'
_computing_data_reduction HKL2000
_computing_structure_refinement 'SHELXL-2014/6 (Sheldrick, 2014)'
_computing_structure_solution 'SHELXS-97 (Sheldrick, 1990)'
_diffrn_ambient_temperature 123(2)
_diffrn_measured_fraction_theta_full 0.994
_diffrn_measured_fraction_theta_max 0.975
_diffrn_measurement_device_type CCD
_diffrn_radiation_type MoK\a
_diffrn_radiation_wavelength 0.71069
_diffrn_reflns_av_R_equivalents 0.059
_diffrn_reflns_av_unetI/netI 0.0193
_diffrn_reflns_Laue_measured_fraction_full 0.994
_diffrn_reflns_Laue_measured_fraction_max 0.975
_diffrn_reflns_number 9717
_diffrn_reflns_point_group_measured_fraction_full 0.536
_diffrn_reflns_point_group_measured_fraction_max 0.521
_diffrn_reflns_theta_full 25.240
_diffrn_reflns_theta_max 29.444
_diffrn_reflns_theta_min 1.287
_exptl_absorpt_coefficient_mu 10.612
_exptl_absorpt_correction_T_max 1.000
_exptl_absorpt_correction_T_min 0.725
_exptl_absorpt_correction_type empirical
_exptl_absorpt_process_details 'HKL2000 DENZO SCALEPACK'
_exptl_crystal_colour colorless
_exptl_crystal_density_diffrn 1.924
_exptl_crystal_density_method 'not measured'
_exptl_crystal_description plate
_exptl_crystal_F_000 5692
_exptl_crystal_size_max 0.07
_exptl_crystal_size_mid 0.07
_exptl_crystal_size_min 0.02
_refine_diff_density_max 1.381
_refine_diff_density_min -3.069
_refine_diff_density_rms 0.551
_refine_ls_abs_structure_details
;
No quotients, so Flack parameter determined by classical intensity fit
;
_refine_ls_abs_structure_Flack 0.093(17)
_refine_ls_extinction_method none
_refine_ls_goodness_of_fit_ref 1.155
_refine_ls_hydrogen_treatment constr
_refine_ls_matrix_type full
_refine_ls_number_parameters 397
_refine_ls_number_reflns 9717
_refine_ls_number_restraints 29
_refine_ls_restrained_S_all 1.160
_refine_ls_R_factor_all 0.0488
_refine_ls_R_factor_gt 0.0458
_refine_ls_shift/su_max 0.002
_refine_ls_shift/su_mean 0.000
_refine_ls_structure_factor_coef Fsqd
_refine_ls_weighting_details 'w=1/[\s^2^(Fo^2^)+(0.0981P)^2^+44.4744P] where P=(Fo^2^+2Fc^2^)/3'
_refine_ls_weighting_scheme calc
_refine_ls_wR_factor_gt 0.1445
_refine_ls_wR_factor_ref 0.1472
_reflns_Friedel_coverage 0.000
_reflns_Friedel_fraction_full 0.000
_reflns_Friedel_fraction_max 0.000
_reflns_number_gt 8629
_reflns_number_total 9717
_reflns_threshold_expression 'I > 2\s(I)'
_cod_data_source_file c8dt04850a2.cif
_cod_data_source_block Zn2
_cod_depositor_comments 'Adding full bibliography for 7048967--7048971.cif.'
_cod_database_code 7048971
_shelx_space_group_comment
;
The symmetry employed for this shelxl refinement is uniquely defined
by the following loop, which should always be used as a source of
symmetry information in preference to the above space-group names.
They are only intended as comments.
;
_shelxl_version_number 2014/6
_platon_squeeze_void_probe_radius 1.20

loop_
_space_group_symop_operation_xyz
'x, y, z'
'x, -y, -z'
'-x, y, -z+1/2'
'-x, -y, z+1/2'
'x+1/2, y+1/2, z'
'x+1/2, -y+1/2, -z'
'-x+1/2, y+1/2, -z+1/2'
'-x+1/2, -y+1/2, z+1/2'

loop_
_atom_site_label
_atom_site_type_symbol
_atom_site_fract_x
_atom_site_fract_y
_atom_site_fract_z
_atom_site_U_iso_or_equiv
_atom_site_adp_type
_atom_site_occupancy
_atom_site_site_symmetry_order
_atom_site_calc_flag
_atom_site_refinement_flags_posn
_atom_site_refinement_flags_adp
_atom_site_refinement_flags_occupancy
W1 W 1.09454(3) 0.36087(3) 0.60825(2) 0.03623(14) Uani 1 1 d . . .
W2 W 0.74801(2) 0.32895(3) 0.81716(2) 0.04112(17) Uani 1 1 d . . .
W3 W 0.74696(2) 0.32885(3) 0.68444(2) 0.03967(16) Uani 1 1 d . . .
W4 W 0.90346(3) 0.36093(2) 0.60952(2) 0.03418(13) Uani 1 1 d . . .
W5 W 1.09824(3) 0.25545(2) 0.67334(2) 0.03249(13) Uani 1 1 d . . .
W6 W 0.90134(3) 0.25557(2) 0.67552(2) 0.03172(13) Uani 1 1 d . . .
Zn1 Zn 0.99957(11) 0.42984(4) 0.69069(4) 0.0343(2) Uani 1 1 d . . .
P1 P 1.10045(10) 0.35756(7) 0.74922(12) 0.0257(4) Uani 1 1 d . . .
O1 O 1.0723(5) 0.4175(4) 0.6362(3) 0.043(2) Uani 1 1 d . . .
O2 O 0.9241(4) 0.4163(4) 0.6361(3) 0.038(2) Uani 1 1 d . . .
O3 O 0.9282(3) 0.4074(2) 0.7495(4) 0.0326(12) Uani 1 1 d . . .
O4 O 1.1173(5) 0.3738(3) 0.5433(3) 0.039(2) Uani 1 1 d . . .
O5 O 0.6796(6) 0.3173(5) 0.8579(4) 0.060(4) Uani 1 1 d . . .
O6 O 0.6793(4) 0.3134(5) 0.6407(4) 0.049(3) Uani 1 1 d . . .
O7 O 0.8783(5) 0.3719(6) 0.5442(4) 0.072(5) Uani 1 1 d . . .
O8 O 1.0001(5) 0.3457(3) 0.5984(3) 0.0428(18) Uani 1 1 d . . .
O9 O 1.1915(4) 0.3613(4) 0.6378(3) 0.0342(19) Uani 1 1 d . . .
O10 O 0.7020(3) 0.3129(3) 0.7524(4) 0.0415(15) Uani 1 1 d . . .
O11 O 0.8066(5) 0.3612(6) 0.6401(4) 0.057(3) Uani 1 1 d . . .
O12 O 1.1819(3) 0.3572(2) 0.7506(4) 0.0354(13) Uani 1 1 d . . .
O13 O 1.0762(3) 0.3314(3) 0.6972(3) 0.0225(16) Uani 1 1 d . . .
O14 O 0.9235(4) 0.3331(4) 0.6999(3) 0.032(2) Uani 1 1 d . . .
O15 O 1.1071(5) 0.2907(4) 0.6109(3) 0.041(2) Uani 1 1 d . . .
O16 O 1.1986(4) 0.2756(5) 0.6828(4) 0.048(3) Uani 1 1 d . . .
O17 O 0.8014(4) 0.2755(4) 0.6854(3) 0.033(2) Uani 1 1 d . . .
O18 O 0.8951(5) 0.2913(4) 0.6113(3) 0.042(2) Uani 1 1 d . . .
O19 O 0.9975(6) 0.2512(2) 0.6718(2) 0.0343(14) Uani 1 1 d . . .
O20 O 0.9024(3) 0.2461(2) 0.7508(3) 0.0315(12) Uani 1 1 d . . .
O21 O 1.1158(5) 0.1988(4) 0.6516(4) 0.048(3) Uani 1 1 d . . .
O22 O 0.8798(4) 0.2032(4) 0.6517(4) 0.043(2) Uani 1 1 d . . .
N201 N 0.7014(6) 0.3907(4) 0.7042(4) 0.041(2) Uiso 1 1 d . . .
O201 O 0.7053(5) 0.4004(4) 0.7958(4) 0.046(2) Uiso 1 1 d . . .
C201 C 0.6905(7) 0.4170(4) 0.7484(9) 0.051(2) Uiso 1 1 d . . .
C202 C 0.6476(12) 0.4604(7) 0.7500(14) 0.103(6) Uiso 1 1 d . . .
H20A H 0.6384 0.4709 0.7141 0.154 Uiso 1 1 calc R U .
H20B H 0.6041 0.4539 0.7679 0.154 Uiso 1 1 calc R U .
H20C H 0.6724 0.4846 0.7692 0.154 Uiso 1 1 calc R U .
O101 O 1.0076(7) 0.4984(3) 0.7050(4) 0.054(2) Uiso 1 1 d . . .
C101 C 1.0000 0.5180(7) 0.7500 0.067(5) Uiso 1 2 d S . P
C102 C 1.0000 0.5706(10) 0.7500 0.106(9) Uiso 1 2 d S . P
H10A H 1.0061 0.5819 0.7140 0.159 Uiso 0.5 1 calc R U P
H10B H 0.9562 0.5819 0.7640 0.159 Uiso 0.5 1 calc R U P
H10C H 1.0377 0.5819 0.7720 0.159 Uiso 0.5 1 calc R U P
N1 N 0.7770(10) 0.2176(7) 0.5058(8) 0.083(4) Uiso 1 1 d . U .
C111 C 0.7469(11) 0.2447(8) 0.4735(9) 0.083(5) Uiso 1 1 d . U .
C112 C 0.7293(15) 0.2987(9) 0.4871(11) 0.099(6) Uiso 1 1 d D U .
C113 C 0.7309(15) 0.3337(11) 0.4491(13) 0.120(7) Uiso 1 1 d . U .
C114 C 0.718(2) 0.3872(9) 0.4694(17) 0.170(12) Uiso 1 1 d D U .
C121 C 0.8533(10) 0.2280(7) 0.5215(7) 0.074(4) Uiso 1 1 d . U .
C122 C 0.9039(12) 0.2297(9) 0.4720(9) 0.090(5) Uiso 1 1 d . U .
C123 C 0.9801(13) 0.2477(8) 0.4897(10) 0.103(6) Uiso 1 1 d . U .
C124 C 1.0146(17) 0.2167(11) 0.5257(13) 0.136(9) Uiso 1 1 d . U .
C131 C 0.7760(11) 0.1679(7) 0.4821(8) 0.077(4) Uiso 1 1 d . U .
C132 C 0.8043(11) 0.1228(7) 0.5134(9) 0.088(5) Uiso 1 1 d D U .
C133 C 0.7995(14) 0.0774(8) 0.4791(10) 0.116(7) Uiso 1 1 d D U .
C134 C 0.747(2) 0.0416(10) 0.5019(19) 0.201(15) Uiso 1 1 d D U .
C141 C 0.7494(11) 0.2142(8) 0.5650(11) 0.089(5) Uiso 1 1 d . U .
C142 C 0.6673(14) 0.1984(9) 0.5597(11) 0.106(6) Uiso 1 1 d . U .
C143 C 0.6314(14) 0.1971(10) 0.6170(11) 0.110(7) Uiso 1 1 d D U .
C144 C 0.5535(15) 0.1835(18) 0.6071(19) 0.194(14) Uiso 1 1 d D U .
N2 N 1.0000 0.0956(6) 0.7500 0.071(4) Uiso 1 2 d S U P
C211 C 1.0620(10) 0.1282(6) 0.7525(10) 0.080(4) Uiso 1 1 d . U .
C212 C 1.1301(11) 0.1016(7) 0.7440(12) 0.095(5) Uiso 1 1 d . U .
C213 C 1.1976(11) 0.1317(7) 0.7400(9) 0.085(5) Uiso 1 1 d . U .
C214 C 1.2677(17) 0.1044(11) 0.7439(19) 0.145(10) Uiso 1 1 d . U .
C221 C 0.9976(16) 0.0632(7) 0.7023(8) 0.089(4) Uiso 1 1 d . U .
C222 C 0.9888(16) 0.0885(9) 0.6542(12) 0.115(6) Uiso 1 1 d . U .
C223 C 0.9765(18) 0.0527(11) 0.6101(13) 0.139(8) Uiso 1 1 d . U .
C224 C 1.012(2) 0.0735(14) 0.551(2) 0.197(13) Uiso 1 1 d . U .

loop_
_atom_site_aniso_label
_atom_site_aniso_U_11
_atom_site_aniso_U_22
_atom_site_aniso_U_33
_atom_site_aniso_U_23
_atom_site_aniso_U_13
_atom_site_aniso_U_12
W1 0.0283(3) 0.0574(4) 0.02296(19) 0.0047(2) 0.0049(2) -0.0026(3)
W2 0.0216(3) 0.0682(5) 0.0336(3) 0.0008(3) 0.0051(2) 0.0027(3)
W3 0.0204(3) 0.0651(4) 0.0336(3) 0.0024(3) -0.00376(19) 0.0019(3)
W4 0.0291(3) 0.0493(3) 0.02410(19) 0.0047(2) -0.0035(2) 0.0012(3)
W5 0.0274(3) 0.0411(3) 0.0289(2) -0.0068(2) 0.00079(19) 0.0052(3)
W6 0.0275(3) 0.0384(3) 0.0293(2) -0.00576(19) -0.00303(19) -0.0041(3)
Zn1 0.0373(6) 0.0353(4) 0.0303(4) 0.0055(4) 0.0019(7) -0.0034(10)
P1 0.0207(10) 0.0339(9) 0.0224(8) -0.0001(13) 0.0016(14) -0.0044(7)
O1 0.042(5) 0.057(7) 0.028(4) -0.003(4) 0.010(4) 0.004(5)
O2 0.031(4) 0.045(6) 0.039(4) 0.024(4) 0.006(3) 0.010(4)
O3 0.034(3) 0.035(3) 0.028(3) 0.015(4) -0.001(4) 0.003(2)
O4 0.038(5) 0.042(5) 0.038(4) 0.009(4) 0.009(3) 0.004(4)
O5 0.053(7) 0.093(10) 0.036(5) 0.010(6) -0.006(4) -0.008(7)
O6 0.013(4) 0.082(9) 0.051(5) 0.006(6) -0.011(4) 0.011(5)
O7 0.033(5) 0.155(14) 0.028(4) 0.012(6) 0.000(4) -0.003(7)
O8 0.037(4) 0.065(4) 0.027(3) 0.001(3) -0.006(4) 0.035(5)
O9 0.026(4) 0.044(5) 0.032(4) 0.010(4) 0.009(3) -0.003(4)
O10 0.023(3) 0.074(4) 0.027(3) -0.003(5) -0.010(4) 0.001(3)
O11 0.028(5) 0.108(11) 0.036(5) 0.001(7) -0.004(4) -0.007(6)
O12 0.018(3) 0.060(4) 0.028(3) -0.002(6) 0.009(4) -0.005(2)
O13 0.014(3) 0.030(4) 0.024(3) -0.004(3) 0.000(2) 0.012(3)
O14 0.031(4) 0.039(5) 0.027(3) 0.002(4) -0.007(3) 0.012(4)
O15 0.046(5) 0.049(5) 0.027(3) -0.016(4) -0.002(4) 0.026(5)
O16 0.014(4) 0.088(9) 0.042(5) 0.008(6) 0.009(4) -0.002(5)
O17 0.027(4) 0.041(5) 0.032(4) -0.008(4) 0.002(3) -0.015(4)
O18 0.026(4) 0.070(7) 0.029(4) 0.007(4) -0.008(4) 0.012(5)
O19 0.036(4) 0.040(3) 0.027(3) -0.007(2) -0.007(4) -0.005(5)
O20 0.028(3) 0.034(3) 0.032(3) -0.003(4) 0.005(5) -0.004(2)
O21 0.051(6) 0.048(6) 0.044(5) -0.017(5) 0.003(4) 0.002(5)
O22 0.024(4) 0.054(6) 0.050(5) -0.014(5) 0.001(4) -0.010(4)

loop_
_atom_type_symbol
_atom_type_description
_atom_type_scat_dispersion_real
_atom_type_scat_dispersion_imag
_atom_type_scat_source
H H 0.0000 0.0000 'International Tables Vol C Tables 4.2.6.8 and 6.1.1.4'
N N 0.0061 0.0033 'International Tables Vol C Tables 4.2.6.8 and 6.1.1.4'
O O 0.0106 0.0060 'International Tables Vol C Tables 4.2.6.8 and 6.1.1.4'
C C 0.0033 0.0016 'International Tables Vol C Tables 4.2.6.8 and 6.1.1.4'
Zn Zn 0.2839 1.4301 'International Tables Vol C Tables 4.2.6.8 and 6.1.1.4'
P P 0.1023 0.0942 'International Tables Vol C Tables 4.2.6.8 and 6.1.1.4'
W W -0.8490 6.8722 'International Tables Vol C Tables 4.2.6.8 and 6.1.1.4'

loop_
_geom_angle_atom_site_label_1
_geom_angle_atom_site_label_2
_geom_angle_atom_site_label_3
_geom_angle
_geom_angle_site_symmetry_1
_geom_angle_site_symmetry_3
O4 W1 O1 103.7(4) . .
O4 W1 O8 99.8(4) . .
O1 W1 O8 91.6(4) . .
O4 W1 O9 96.5(4) . .
O1 W1 O9 94.1(4) . .
O8 W1 O9 161.0(3) . .
O4 W1 O15 102.2(4) . .
O1 W1 O15 154.1(4) . .
O8 W1 O15 83.8(4) . .
O9 W1 O15 83.3(4) . .
O4 W1 O13 170.0(4) . .
O1 W1 O13 85.2(4) . .
O8 W1 O13 84.3(3) . .
O9 W1 O13 78.2(3) . .
O15 W1 O13 69.0(3) . .
O5 W2 O16 105.7(6) . 3_756
O5 W2 O9 102.4(5) . 3_756
O16 W2 O9 93.4(5) 3_756 3_756
O5 W2 O10 96.2(4) . .
O16 W2 O10 93.5(4) 3_756 .
O9 W2 O10 157.6(4) 3_756 .
O5 W2 O201 92.2(5) . .
O16 W2 O201 161.8(4) 3_756 .
O9 W2 O201 85.7(4) 3_756 .
O10 W2 O201 81.1(4) . .
O5 W2 O12 164.0(4) . 3_756
O16 W2 O12 87.8(4) 3_756 3_756
O9 W2 O12 84.9(3) 3_756 3_756
O10 W2 O12 74.1(4) . 3_756
O201 W2 O12 74.0(3) . 3_756
O6 W3 O11 101.9(5) . .
O6 W3 O17 102.8(5) . .
O11 W3 O17 93.9(6) . .
O6 W3 O10 99.2(4) . .
O11 W3 O10 155.9(4) . .
O17 W3 O10 92.7(3) . .
O6 W3 N201 92.9(5) . .
O11 W3 N201 88.9(6) . .
O17 W3 N201 163.0(4) . .
O10 W3 N201 78.4(4) . .
O6 W3 O12 168.8(4) . 3_756
O11 W3 O12 83.2(4) . 3_756
O17 W3 O12 86.6(3) . 3_756
O10 W3 O12 74.0(3) . 3_756
N201 W3 O12 77.1(4) . 3_756
O7 W4 O2 105.0(7) . .
O7 W4 O8 99.9(4) . .
O2 W4 O8 92.3(4) . .
O7 W4 O18 100.2(6) . .
O2 W4 O18 154.7(4) . .
O8 W4 O18 81.7(4) . .
O7 W4 O11 95.8(4) . .
O2 W4 O11 93.5(5) . .
O8 W4 O11 161.2(4) . .
O18 W4 O11 85.5(6) . .
O7 W4 O14 169.2(6) . .
O2 W4 O14 84.4(4) . .
O8 W4 O14 84.8(3) . .
O18 W4 O14 70.6(4) . .
O11 W4 O14 78.1(4) . .
O21 W5 O15 102.6(4) . .
O21 W5 O20 100.5(4) . 3_756
O15 W5 O20 154.9(3) . 3_756
O21 W5 O19 97.4(4) . .
O15 W5 O19 96.2(3) . .
O20 W5 O19 90.3(2) 3_756 .
O21 W5 O16 96.6(5) . .
O15 W5 O16 81.9(4) . .
O20 W5 O16 85.9(3) 3_756 .
O19 W5 O16 165.9(4) . .
O21 W5 O13 176.8(4) . .
O15 W5 O13 74.2(3) . .
O20 W5 O13 82.6(3) 3_756 .
O19 W5 O13 83.1(3) . .
O16 W5 O13 83.0(4) . .
O22 W6 O19 99.8(4) . .
O22 W6 O20 103.4(4) . .
O19 W6 O20 91.7(3) . .
O22 W6 O18 99.1(5) . .
O19 W6 O18 93.2(3) . .
O20 W6 O18 155.8(4) . .
O22 W6 O17 93.5(4) . .
O19 W6 O17 166.7(3) . .
O20 W6 O17 85.9(3) . .
O18 W6 O17 83.9(4) . .
O22 W6 O14 172.7(4) . .
O19 W6 O14 83.9(3) . .
O20 W6 O14 82.7(3) . .
O18 W6 O14 74.3(4) . .
O17 W6 O14 82.8(3) . .
O1 Zn1 O101 104.1(5) . .
O1 Zn1 O2 90.2(3) . .
O101 Zn1 O2 111.3(4) . .
O1 Zn1 O3 152.0(4) . .
O101 Zn1 O3 102.7(4) . .
O2 Zn1 O3 87.2(3) . .
O1 Zn1 O3 88.5(4) . 3_756
O101 Zn1 O3 96.7(4) . 3_756
O2 Zn1 O3 151.4(3) . 3_756
O3 Zn1 O3 80.9(3) . 3_756
O1 Zn1 Zn1 133.2(3) . 3_756
O101 Zn1 Zn1 79.6(3) . 3_756
O2 Zn1 Zn1 132.7(3) . 3_756
O3 Zn1 Zn1 46.0(2) . 3_756
O3 Zn1 Zn1 45.3(2) 3_756 3_756
O14 P1 O3 107.4(6) 3_756 3_756
O14 P1 O12 106.3(5) 3_756 .
O3 P1 O12 111.6(4) 3_756 .
O14 P1 O13 112.9(3) 3_756 .
O3 P1 O13 110.6(5) 3_756 .
O12 P1 O13 108.1(4) . .
W1 O1 Zn1 126.2(6) . .
W4 O2 Zn1 125.9(5) . .
P1 O3 Zn1 122.1(5) 3_756 .
P1 O3 Zn1 119.9(5) 3_756 3_756
Zn1 O3 Zn1 88.7(3) . 3_756
W1 O8 W4 149.1(4) . .
W2 O9 W1 143.2(5) 3_756 .
W2 O10 W3 118.7(4) . .
W3 O11 W4 143.3(9) . .
P1 O12 W3 128.3(5) . 3_756
P1 O12 W2 124.6(5) . 3_756
W3 O12 W2 93.1(2) 3_756 3_756
P1 O13 W5 127.7(4) . .
P1 O13 W1 124.0(5) . .
W5 O13 W1 93.4(2) . .
P1 O14 W6 126.6(6) 3_756 .
P1 O14 W4 125.7(5) 3_756 .
W6 O14 W4 92.0(3) . .
W5 O15 W1 123.3(4) . .
W2 O16 W5 140.2(7) 3_756 .
W3 O17 W6 140.4(5) . .
W6 O18 W4 122.9(5) . .
W6 O19 W5 171.6(4) . .
W6 O20 W5 163.8(4) . 3_756
C201 N201 W3 138.3(10) . .
C201 O201 W2 128.2(9) . .
O201 C201 N201 120.7(10) . .
O201 C201 C202 113(2) . .
N201 C201 C202 125(2) . .
C201 C202 H20A 109.5 . .
C201 C202 H20B 109.5 . .
H20A C202 H20B 109.5 . .
C201 C202 H20C 109.5 . .
H20A C202 H20C 109.5 . .
H20B C202 H20C 109.5 . .
C101 O101 Zn1 125.7(11) . .
O101 C101 O101 127.7(19) 3_756 .
O101 C101 C102 116.1(9) 3_756 .
O101 C101 C102 116.1(9) . .
C101 C102 H10A 109.5 . .
C101 C102 H10B 109.5 . .
H10A C102 H10B 109.5 . .
C101 C102 H10C 109.5 . .
H10A C102 H10C 109.5 . .
H10B C102 H10C 109.5 . .
C111 N1 C131 108.1(19) . .
C111 N1 C121 118.8(19) . .
C131 N1 C121 106.7(16) . .
C111 N1 C141 119(2) . .
C131 N1 C141 107.7(17) . .
C121 N1 C141 95.1(16) . .
N1 C111 C112 123(2) . .
C113 C112 C111 123(3) . .
C112 C113 C114 117(3) . .
N1 C121 C122 112.8(16) . .
C121 C122 C123 110.6(18) . .
C124 C123 C122 114(2) . .
N1 C131 C132 123.1(17) . .
C133 C132 C131 112.0(19) . .
C134 C133 C132 112.5(10) . .
N1 C141 C142 105.2(18) . .
C141 C142 C143 110(2) . .
C144 C143 C142 106(3) . .
C221 N2 C221 104.7(19) 3_756 .
C221 N2 C211 108.6(14) 3_756 .
C221 N2 C211 115.6(14) . .
C221 N2 C211 115.6(14) 3_756 3_756
C221 N2 C211 108.6(14) . 3_756
C211 N2 C211 104.2(18) . 3_756
N2 C211 C212 111.4(15) . .
C211 C212 C213 116.7(17) . .
C212 C213 C214 116.2(19) . .
C222 C221 N2 111.5(18) . .
C221 C222 C223 107(2) . .
C222 C223 C224 109(3) . .

loop_
_geom_bond_atom_site_label_1
_geom_bond_atom_site_label_2
_geom_bond_distance
_geom_bond_site_symmetry_2
W1 O4 1.715(9) .
W1 O1 1.796(11) .
W1 O8 1.869(10) .
W1 O9 1.992(9) .
W1 O15 2.000(10) .
W1 O13 2.394(7) .
W2 O5 1.687(11) .
W2 O16 1.821(13) 3_756
W2 O9 1.851(9) 3_756
W2 O10 1.892(9) .
W2 O201 2.242(10) .
W2 O12 2.297(8) 3_756
W3 O6 1.746(9) .
W3 O11 1.831(12) .
W3 O17 1.831(10) .
W3 O10 1.950(10) .
W3 N201 2.014(12) .
W3 O12 2.259(9) 3_756
W4 O7 1.726(10) .
W4 O2 1.746(11) .
W4 O8 1.913(9) .
W4 O18 1.977(12) .
W4 O11 1.999(10) .
W4 O14 2.417(8) .
W5 O21 1.725(11) .
W5 O15 1.856(10) .
W5 O20 1.909(8) 3_756
W5 O19 1.926(11) .
W5 O16 2.011(9) .
W5 O13 2.268(9) .
W6 O22 1.649(11) .
W6 O19 1.841(11) .
W6 O20 1.895(9) .
W6 O18 1.896(9) .
W6 O17 2.003(9) .
W6 O14 2.315(11) .
Zn1 O1 1.972(9) .
Zn1 O101 1.978(9) .
Zn1 O2 2.017(10) .
Zn1 O3 2.100(8) .
Zn1 O3 2.127(9) 3_756
Zn1 Zn1 2.956(2) 3_756
P1 O14 1.514(9) 3_756
P1 O3 1.511(6) 3_756
P1 O12 1.554(6) .
P1 O13 1.562(8) .
O3 P1 1.511(6) 3_756
O3 Zn1 2.127(9) 3_756
O9 W2 1.851(9) 3_756
O12 W3 2.259(9) 3_756
O12 W2 2.297(8) 3_756
O14 P1 1.514(9) 3_756
O16 W2 1.821(13) 3_756
O20 W5 1.909(8) 3_756
N201 C201 1.34(2) .
O201 C201 1.30(2) .
C201 C202 1.48(2) .
C202 H20A 0.9600 .
C202 H20B 0.9600 .
C202 H20C 0.9600 .
O101 C101 1.259(12) .
C101 O101 1.258(12) 3_756
C101 C102 1.49(3) .
C102 H10A 0.9600 .
C102 H10B 0.9600 .
C102 H10C 0.9600 .
N1 C111 1.25(3) .
N1 C131 1.52(3) .
N1 C121 1.54(3) .
N1 C141 1.57(3) .
C111 C112 1.60(3) .
C112 C113 1.37(4) .
C113 C114 1.62(4) .
C121 C122 1.57(3) .
C122 C123 1.60(3) .
C123 C124 1.42(4) .
C131 C132 1.59(3) .
C132 C133 1.544(10) .
C133 C134 1.538(10) .
C141 C142 1.63(3) .
C142 C143 1.58(4) .
C143 C144 1.556(10) .
N2 C221 1.50(2) 3_756
N2 C221 1.50(2) .
N2 C211 1.50(2) .
N2 C211 1.50(2) 3_756
C211 C212 1.52(3) .
C212 C213 1.55(3) .
C213 C214 1.55(4) .
C221 C222 1.41(3) .
C222 C223 1.51(4) .
C223 C224 1.71(5) .

loop_
_geom_torsion_atom_site_label_1
_geom_torsion_atom_site_label_2
_geom_torsion_atom_site_label_3
_geom_torsion_atom_site_label_4
_geom_torsion
_geom_torsion_site_symmetry_1
_geom_torsion_site_symmetry_4
O4 W1 O1 Zn1 146.1(6) . .
O8 W1 O1 Zn1 45.7(6) . .
O9 W1 O1 Zn1 -116.2(6) . .
O15 W1 O1 Zn1 -33.3(14) . .
O13 W1 O1 Zn1 -38.5(6) . .
O7 W4 O2 Zn1 -146.0(5) . .
O8 W4 O2 Zn1 -45.1(5) . .
O18 W4 O2 Zn1 30.3(12) . .
O11 W4 O2 Zn1 117.0(6) . .
O14 W4 O2 Zn1 39.4(5) . .
O4 W1 O8 W4 -111.7(8) . .
O1 W1 O8 W4 -7.5(8) . .
O9 W1 O8 W4 99.9(13) . .
O15 W1 O8 W4 147.0(8) . .
O13 W1 O8 W4 77.5(8) . .
O5 W2 O10 W3 169.3(6) . .
O16 W2 O10 W3 -84.5(5) 3_756 .
O9 W2 O10 W3 23.3(12) 3_756 .
O201 W2 O10 W3 78.0(5) . .
O12 W2 O10 W3 2.2(4) 3_756 .
O6 W3 O11 W4 -118.5(10) . .
O17 W3 O11 W4 -14.5(11) . .
O10 W3 O11 W4 90.9(18) . .
N201 W3 O11 W4 148.7(11) . .
O12 W3 O11 W4 71.6(11) 3_756 .
O14 P1 O12 W3 -2.0(7) 3_756 3_756
O3 P1 O12 W3 114.7(6) 3_756 3_756
O13 P1 O12 W3 -123.5(6) . 3_756
O14 P1 O12 W2 126.8(6) 3_756 3_756
O3 P1 O12 W2 -116.4(6) 3_756 3_756
O13 P1 O12 W2 5.4(6) . 3_756
O14 P1 O13 W5 -57.3(6) 3_756 .
O3 P1 O13 W5 -177.6(5) 3_756 .
O12 P1 O13 W5 60.0(6) . .
O14 P1 O13 W1 174.9(6) 3_756 .
O3 P1 O13 W1 54.6(5) 3_756 .
O12 P1 O13 W1 -67.9(5) . .
O21 W5 O15 W1 -179.1(6) . .
O20 W5 O15 W1 -22.2(12) 3_756 .
O19 W5 O15 W1 81.9(6) . .
O16 W5 O15 W1 -84.0(7) . .
O13 W5 O15 W1 0.9(5) . .
O6 W3 O17 W6 128.3(7) . .
O11 W3 O17 W6 25.1(8) . .
O10 W3 O17 W6 -131.7(7) . .
N201 W3 O17 W6 -74.0(17) . .
O12 W3 O17 W6 -57.9(7) 3_756 .
O22 W6 O18 W4 172.7(5) . .
O19 W6 O18 W4 -86.9(5) . .
O20 W6 O18 W4 14.5(12) . .
O17 W6 O18 W4 80.1(6) . .
O14 W6 O18 W4 -4.1(5) . .
O22 W6 O20 W5 -162.0(12) . 3_756
O19 W6 O20 W5 97.5(12) . 3_756
O18 W6 O20 W5 -4.3(17) . 3_756
O17 W6 O20 W5 -69.4(12) . 3_756
O14 W6 O20 W5 13.8(12) . 3_756
W2 O201 C201 N201 -1.2(17) . .
W2 O201 C201 C202 165.8(12) . .
W3 N201 C201 O201 -8(2) . .
W3 N201 C201 C202 -173.7(14) . .
Zn1 O101 C101 O101 7.1(6) . 3_756
Zn1 O101 C101 C102 -172.9(6) . .
C131 N1 C111 C112 173(2) . .
C121 N1 C111 C112 -66(3) . .
C141 N1 C111 C112 49(3) . .
N1 C111 C112 C113 146(3) . .
C111 C112 C113 C114 -176(3) . .
C111 N1 C121 C122 -58(3) . .
C131 N1 C121 C122 65(2) . .
C141 N1 C121 C122 174.8(18) . .
N1 C121 C122 C123 172.1(17) . .
C121 C122 C123 C124 64(3) . .
C111 N1 C131 C132 -175(2) . .
C121 N1 C131 C132 56(2) . .
C141 N1 C131 C132 -45(2) . .
N1 C131 C132 C133 -177.9(19) . .
C131 C132 C133 C134 -114(3) . .
C111 N1 C141 C142 58(3) . .
C131 N1 C141 C142 -66(2) . .
C121 N1 C141 C142 -175.2(17) . .
N1 C141 C142 C143 -176.1(19) . .
C141 C142 C143 C144 178(3) . .
C221 N2 C211 C212 68(2) 3_756 .
C221 N2 C211 C212 -50(3) . .
C211 N2 C211 C212 -169(3) 3_756 .
N2 C211 C212 C213 174.2(18) . .
C211 C212 C213 C214 167(3) . .
C221 N2 C221 C222 175(3) 3_756 .
C211 N2 C221 C222 -66(3) . .
C211 N2 C221 C222 51(3) 3_756 .
N2 C221 C222 C223 -172(2) . .
C221 C222 C223 C224 -147(3) . .

loop_
_platon_squeeze_void_nr
_platon_squeeze_void_average_x
_platon_squeeze_void_average_y
_platon_squeeze_void_average_z
_platon_squeeze_void_volume
_platon_squeeze_void_count_electrons
_platon_squeeze_void_content
1 -0.101 0.098 0.065 5396 5014 ' '
